data_7045303
loop_
_publ_author_name
'Ben Kiran, Ahmad'
'Mocanu, Teodora'
'P\"ollnitz, Alp\'ar'
'Shova, Sergiu'
'Andruh, Marius'
'Silvestru, Cristian'

_publ_section_title
;
 Triphenylbismuth(v) di[(iso)nicotinates] - transmetallation agents or
 divergent organometalloligands? First organobismuth(v)-based silver(i)
 coordination polymers.
;
_journal_issue 8
_journal_name_full 'Dalton transactions (Cambridge, England : 2003)'
_journal_page_first 2531
_journal_page_last 2542
_journal_paper_doi 10.1039/c7dt04516f
_journal_volume 47
_journal_year 2018
_chemical_formula_sum 'C38 H39 Ag Bi F6 N2 O6 Sb'
_chemical_formula_weight 1172.31
_space_group_crystal_system monoclinic
_space_group_IT_number 14
_space_group_name_Hall '-P 2yn'
_space_group_name_H-M_alt 'P 1 21/n 1'
_symmetry_space_group_name_Hall '-P 2yn'
_symmetry_space_group_name_H-M 'P 1 21/n 1'
_atom_sites_solution_hydrogens geom
_atom_sites_solution_primary direct
_atom_sites_solution_secondary difmap
_audit_creation_method SHELXL-2013
_audit_update_record
;
2017-11-14 deposited with the CCDC.
2018-01-15 downloaded from the CCDC.
;
_cell_angle_alpha 90
_cell_angle_beta 98.001(3)
_cell_angle_gamma 90
_cell_formula_units_Z 4
_cell_length_a 16.1795(6)
_cell_length_b 8.7028(4)
_cell_length_c 29.2014(12)
_cell_measurement_reflns_used 14104
_cell_measurement_temperature 170(2)
_cell_measurement_theta_max 31.13
_cell_measurement_theta_min 2.31
_cell_volume 4071.7(3)
_computing_cell_refinement X-Area
_computing_data_collection X-Area
_computing_data_reduction X-Area
_computing_structure_refinement 'SHELXL-2013 (Sheldrick, 2013)'
_computing_structure_solution 'SHELXS-2013 (Sheldrick, 2013)'
_diffrn_ambient_temperature 170(2)
_diffrn_measured_fraction_theta_full 0.969
_diffrn_measured_fraction_theta_max 0.994
_diffrn_measurement_device_type 'Stoe-ipds II'
_diffrn_measurement_method 'omega scans'
_diffrn_radiation_type MoK\a
_diffrn_radiation_wavelength 0.71073
_diffrn_reflns_av_R_equivalents 0.1492
_diffrn_reflns_av_unetI/netI 0.1328
_diffrn_reflns_Laue_measured_fraction_full 0.969
_diffrn_reflns_Laue_measured_fraction_max 0.994
_diffrn_reflns_limit_h_max 17
_diffrn_reflns_limit_h_min -19
_diffrn_reflns_limit_k_max 10
_diffrn_reflns_limit_k_min -10
_diffrn_reflns_limit_l_max 34
_diffrn_reflns_limit_l_min -34
_diffrn_reflns_number 23210
_diffrn_reflns_point_group_measured_fraction_full 0.969
_diffrn_reflns_point_group_measured_fraction_max 0.994
_diffrn_reflns_theta_full 25.242
_diffrn_reflns_theta_max 24.999
_diffrn_reflns_theta_min 2.309
_diffrn_source 'fine-focus sealed tube'
_exptl_absorpt_coefficient_mu 5.519
_exptl_absorpt_correction_T_max 0.3999
_exptl_absorpt_correction_T_min 0.3171
_exptl_absorpt_correction_type multi-scan
_exptl_absorpt_process_details
;
[c.f. r.h. blessing, acta cryst. (1995), a51, 33-38]
;
_exptl_crystal_colour colourless
_exptl_crystal_density_diffrn 1.912
_exptl_crystal_density_meas ?
_exptl_crystal_density_method 'not measured'
_exptl_crystal_description prism
_exptl_crystal_F_000 2256
_exptl_crystal_size_max 0.22
_exptl_crystal_size_mid 0.17
_exptl_crystal_size_min 0.1
_refine_diff_density_max 1.290
_refine_diff_density_min -1.302
_refine_diff_density_rms 0.188
_refine_ls_extinction_method none
_refine_ls_goodness_of_fit_ref 0.962
_refine_ls_hydrogen_treatment constr
_refine_ls_matrix_type full
_refine_ls_number_parameters 496
_refine_ls_number_reflns 7144
_refine_ls_number_restraints 1
_refine_ls_restrained_S_all 0.962
_refine_ls_R_factor_all 0.1067
_refine_ls_R_factor_gt 0.0524
_refine_ls_shift/su_max 0.005
_refine_ls_shift/su_mean 0.000
_refine_ls_structure_factor_coef Fsqd
_refine_ls_weighting_details 'w=1/[\s^2^(Fo^2^)+(0.0275P)^2^] where P=(Fo^2^+2Fc^2^)/3'
_refine_ls_weighting_scheme calc
_refine_ls_wR_factor_gt 0.0956
_refine_ls_wR_factor_ref 0.1130
_reflns_Friedel_coverage 0.000
_reflns_number_gt 4415
_reflns_number_total 7144
_reflns_threshold_expression 'I > 2\s(I)'
_cod_data_source_file c7dt04516f2.cif
_cod_data_source_block shelxl_CCDC1
_cod_depositor_comments
;
The following automatic conversions were performed:

'_exptl_crystal_density_meas' value 'not measured' was changed to '?'
- the value is perceived as not measured.

Automatic conversion script
Id: cif_fix_values 4973 2017-02-22 13:04:09Z antanas 

 Adding full bibliography for 7045295--7045303.cif.
;
_cod_database_code 7045303
_shelx_space_group_comment
;
The symmetry employed for this shelxl refinement is uniquely defined
by the following loop, which should always be used as a source of
symmetry information in preference to the above space-group names.
They are only intended as comments.
;
_shelxl_version_number 2013-4

loop_
_space_group_symop_operation_xyz
'x, y, z'
'-x+1/2, y+1/2, -z+1/2'
'-x, -y, -z'
'x-1/2, -y-1/2, z-1/2'

loop_
_atom_site_label
_atom_site_type_symbol
_atom_site_fract_x
_atom_site_fract_y
_atom_site_fract_z
_atom_site_U_iso_or_equiv
_atom_site_adp_type
_atom_site_occupancy
_atom_site_site_symmetry_order
_atom_site_calc_flag
_atom_site_refinement_flags_posn
_atom_site_refinement_flags_adp
Bi1 Bi 0.51022(2) 0.02027(4) 0.14752(2) 0.02360(11) Uani 1 1 d . .
O1 O 0.3755(4) -0.0622(9) 0.1494(3) 0.0306(19) Uani 1 1 d . .
O3 O 0.6396(4) 0.1092(9) 0.1406(3) 0.0301(18) Uani 1 1 d . .
O4 O 0.6726(4) 0.0250(10) 0.2125(3) 0.0347(18) Uani 1 1 d . .
O2 O 0.4244(4) -0.1378(9) 0.2211(3) 0.0287(18) Uani 1 1 d . .
N2 N 0.9225(6) 0.3353(11) 0.1851(4) 0.034(2) Uani 1 1 d . .
C5 C 0.1962(7) -0.3575(12) 0.2296(4) 0.025(2) Uani 1 1 d . .
H5 H 0.1810 -0.3906 0.2582 0.030 Uiso 1 1 calc R U
C1 C 0.3699(7) -0.1320(12) 0.1872(4) 0.024(2) Uani 1 1 d . .
C8 C 0.7714(7) 0.1735(12) 0.1798(4) 0.025(2) Uani 1 1 d . .
C2 C 0.2902(6) -0.2162(13) 0.1895(4) 0.021(2) Uani 1 1 d . .
C6 C 0.2691(7) -0.2723(12) 0.2304(4) 0.027(2) Uani 1 1 d . .
H6 H 0.3039 -0.2531 0.2588 0.032 Uiso 1 1 calc R U
C30 C 0.4890(7) -0.3081(13) 0.1108(4) 0.028(3) Uani 1 1 d . .
H30 H 0.4367 -0.2661 0.0978 0.034 Uiso 1 1 calc R U
C20 C 0.5253(7) 0.1537(13) 0.0502(4) 0.030(3) Uani 1 1 d . .
H20 H 0.5833 0.1380 0.0598 0.036 Uiso 1 1 calc R U
C12 C 0.8303(7) 0.1687(14) 0.2193(5) 0.037(3) Uani 1 1 d . .
H12 H 0.8194 0.1114 0.2454 0.044 Uiso 1 1 calc R U
C19 C 0.4666(7) 0.1096(13) 0.0783(4) 0.031(3) Uani 1 1 d . .
C29 C 0.5127(8) -0.4584(15) 0.1005(5) 0.044(3) Uani 1 1 d . .
H29 H 0.4766 -0.5208 0.0799 0.053 Uiso 1 1 calc R U
N1 N 0.1462(6) -0.3957(12) 0.1908(4) 0.036(2) Uani 1 1 d . .
C25 C 0.5462(6) -0.2238(11) 0.1412(4) 0.024(2) Uani 1 1 d . .
C7 C 0.6887(7) 0.0962(13) 0.1791(4) 0.030(3) Uani 1 1 d . .
C10 C 0.8663(8) 0.3368(16) 0.1476(5) 0.045(3) Uani 1 1 d . .
H10 H 0.8789 0.3951 0.1219 0.054 Uiso 1 1 calc R U
C3 C 0.2367(7) -0.2508(15) 0.1493(5) 0.037(3) Uani 1 1 d . .
H3 H 0.2480 -0.2108 0.1206 0.045 Uiso 1 1 calc R U
C9 C 0.7909(7) 0.2607(14) 0.1427(4) 0.030(3) Uani 1 1 d . .
H9 H 0.7531 0.2674 0.1147 0.036 Uiso 1 1 calc R U
C28 C 0.5867(8) -0.5129(14) 0.1201(5) 0.044(3) Uani 1 1 d . .
H28 H 0.6016 -0.6151 0.1133 0.053 Uiso 1 1 calc R U
C4 C 0.1678(8) -0.3419(16) 0.1506(5) 0.041(3) Uani 1 1 d . .
H4 H 0.1341 -0.3681 0.1224 0.049 Uiso 1 1 calc R U
C26 C 0.6214(8) -0.2785(14) 0.1600(5) 0.038(3) Uani 1 1 d . .
H26 H 0.6590 -0.2162 0.1798 0.046 Uiso 1 1 calc R U
C24 C 0.3816(9) 0.130(2) 0.0638(5) 0.064(5) Uani 1 1 d . .
H24 H 0.3414 0.1037 0.0833 0.077 Uiso 1 1 calc R U
C11 C 0.9047(7) 0.2471(14) 0.2205(5) 0.036(3) Uani 1 1 d . .
H11 H 0.9450 0.2387 0.2474 0.043 Uiso 1 1 calc R U
C21 C 0.4975(8) 0.2205(15) 0.0083(4) 0.038(3) Uani 1 1 d . .
H21 H 0.5375 0.2527 -0.0107 0.046 Uiso 1 1 calc R U
C27 C 0.6422(9) -0.4269(14) 0.1498(5) 0.050(4) Uani 1 1 d . .
H27 H 0.6941 -0.4695 0.1631 0.060 Uiso 1 1 calc R U
C22 C 0.4129(9) 0.2430(18) -0.0076(5) 0.052(4) Uani 1 1 d . .
H22 H 0.3942 0.2919 -0.0362 0.062 Uiso 1 1 calc R U
Ag1 Ag 0.03858(5) -0.54121(12) 0.18948(3) 0.0409(3) Uani 1 1 d . .
C23 C 0.3583(8) 0.190(2) 0.0211(6) 0.064(5) Uani 1 1 d . .
H23 H 0.3003 0.1948 0.0101 0.077 Uiso 1 1 calc R U
C13 C 0.4872(7) 0.2030(12) 0.1974(4) 0.028(3) Uani 1 1 d . .
C18 C 0.5288(8) 0.2094(16) 0.2408(5) 0.048(4) Uani 1 1 d . .
H18 H 0.5707 0.1372 0.2521 0.058 Uiso 1 1 calc R U
C14 C 0.4281(11) 0.3087(16) 0.1785(6) 0.065(5) Uani 1 1 d . .
H14 H 0.4032 0.2985 0.1472 0.078 Uiso 1 1 calc R U
C16 C 0.4460(12) 0.4424(17) 0.2493(8) 0.075(6) Uani 1 1 d . .
H16 H 0.4334 0.5281 0.2673 0.090 Uiso 1 1 calc R U
C15 C 0.4056(12) 0.4271(17) 0.2045(7) 0.066(5) Uani 1 1 d . .
H15 H 0.3633 0.4975 0.1923 0.080 Uiso 1 1 calc R U
C17 C 0.5048(10) 0.3348(19) 0.2688(7) 0.066(5) Uani 1 1 d . .
H17 H 0.5289 0.3439 0.3002 0.079 Uiso 1 1 calc R U
F5 F 0.1746(14) 0.557(3) 0.0389(6) 0.267(15) Uani 1 1 d . .
Sb1 Sb 0.22523(7) 0.68680(14) 0.00310(4) 0.0567(3) Uani 1 1 d . .
F1 F 0.3205(7) 0.658(2) 0.0438(4) 0.143(6) Uani 1 1 d . .
F6 F 0.1296(7) 0.712(2) -0.0388(4) 0.134(6) Uani 1 1 d . .
F3 F 0.2765(9) 0.820(2) -0.0323(4) 0.161(8) Uani 1 1 d . .
F2 F 0.1983(15) 0.840(2) 0.0392(5) 0.213(11) Uani 1 1 d . .
F4 F 0.2529(17) 0.537(2) -0.0343(5) 0.253(14) Uani 1 1 d . .
O5 O 0.1179(8) 0.1958(15) 0.1581(5) 0.085(4) Uani 1 1 d . .
C34 C 0.1874(11) 0.214(2) 0.1345(6) 0.070(5) Uani 1 1 d . .
H34A H 0.2303 0.1358 0.1447 0.084 Uiso 1 1 calc R U
H34B H 0.2124 0.3174 0.1407 0.084 Uiso 1 1 calc R U
C31 C 0.0637(12) 0.095(2) 0.1297(7) 0.080(5) Uani 1 1 d . .
H31A H 0.0051 0.1115 0.1349 0.096 Uiso 1 1 calc R U
H31B H 0.0789 -0.0133 0.1368 0.096 Uiso 1 1 calc R U
C32 C 0.0735(12) 0.131(4) 0.0817(7) 0.115(9) Uani 1 1 d . .
H32A H 0.0690 0.0371 0.0624 0.137 Uiso 1 1 calc R U
H32B H 0.0309 0.2061 0.0682 0.137 Uiso 1 1 calc R U
C33 C 0.1574(15) 0.197(3) 0.0856(8) 0.118(9) Uani 1 1 d . .
H33A H 0.1948 0.1275 0.0710 0.141 Uiso 1 1 calc R U
H33B H 0.1558 0.2975 0.0699 0.141 Uiso 1 1 calc R U
O6 O 0.5564(13) 0.182(2) 0.3822(7) 0.136(8) Uani 1 1 d D .
C36 C 0.670(3) 0.344(4) 0.4131(12) 0.21(2) Uani 1 1 d . .
H36A H 0.6652 0.4524 0.4031 0.253 Uiso 1 1 calc R U
H36B H 0.7278 0.3224 0.4272 0.253 Uiso 1 1 calc R U
C38 C 0.5509(11) 0.195(3) 0.4267(9) 0.097(8) Uani 1 1 d . .
H38A H 0.5635 0.0948 0.4423 0.116 Uiso 1 1 calc R U
H38B H 0.4935 0.2253 0.4310 0.116 Uiso 1 1 calc R U
C37 C 0.6081(14) 0.306(3) 0.4462(8) 0.091(7) Uani 1 1 d . .
H37A H 0.6385 0.2675 0.4757 0.110 Uiso 1 1 calc R U
H37B H 0.5777 0.4007 0.4529 0.110 Uiso 1 1 calc R U
C35 C 0.643(3) 0.237(6) 0.3735(15) 0.34(5) Uani 1 1 d D .
H35A H 0.6819 0.1496 0.3734 0.404 Uiso 1 1 calc R U
H35B H 0.6393 0.2916 0.3435 0.404 Uiso 1 1 calc R U

loop_
_atom_site_aniso_label
_atom_site_aniso_U_11
_atom_site_aniso_U_22
_atom_site_aniso_U_33
_atom_site_aniso_U_23
_atom_site_aniso_U_13
_atom_site_aniso_U_12
Bi1 0.01944(17) 0.02100(19) 0.0305(2) 0.0018(2) 0.00410(14) -0.00338(19)
O1 0.015(3) 0.039(5) 0.038(5) 0.001(4) 0.002(3) -0.010(3)
O3 0.017(4) 0.039(5) 0.034(5) -0.002(4) 0.005(3) -0.009(3)
O4 0.032(4) 0.037(4) 0.037(5) 0.007(4) 0.011(3) -0.005(4)
O2 0.017(4) 0.030(4) 0.038(5) 0.000(4) 0.001(4) -0.003(3)
N2 0.026(5) 0.037(6) 0.039(6) 0.003(5) 0.002(5) -0.010(4)
C5 0.024(6) 0.028(6) 0.024(6) 0.003(5) 0.006(5) -0.002(5)
C1 0.026(6) 0.027(6) 0.019(6) -0.008(5) 0.007(5) 0.000(5)
C8 0.028(6) 0.017(5) 0.029(6) -0.005(5) 0.003(5) -0.002(4)
C2 0.011(5) 0.033(6) 0.016(5) 0.005(5) -0.005(4) 0.008(4)
C6 0.028(6) 0.023(6) 0.028(6) 0.001(5) 0.001(5) -0.002(5)
C30 0.037(6) 0.027(6) 0.021(6) -0.001(5) 0.003(5) -0.001(5)
C20 0.018(6) 0.040(7) 0.032(7) 0.010(5) 0.006(5) -0.003(5)
C12 0.034(7) 0.033(7) 0.041(8) 0.010(6) -0.003(6) -0.008(5)
C19 0.025(6) 0.028(6) 0.039(7) 0.009(6) -0.001(5) -0.005(5)
C29 0.043(7) 0.037(7) 0.055(8) -0.006(7) 0.013(6) -0.016(6)
N1 0.035(6) 0.034(5) 0.039(7) -0.002(5) 0.003(5) -0.014(5)
C25 0.022(5) 0.016(5) 0.035(7) 0.001(5) 0.010(5) 0.007(4)
C7 0.035(7) 0.022(5) 0.032(7) -0.004(5) 0.003(6) 0.000(5)
C10 0.039(7) 0.049(8) 0.044(9) 0.011(7) -0.001(6) -0.007(6)
C3 0.024(6) 0.043(7) 0.041(8) 0.009(6) -0.007(6) -0.006(5)
C9 0.023(6) 0.042(7) 0.024(7) -0.001(5) 0.001(5) -0.009(5)
C28 0.054(8) 0.019(6) 0.058(8) 0.003(6) 0.007(6) -0.006(6)
C4 0.034(7) 0.054(8) 0.033(8) 0.005(6) 0.000(6) -0.019(6)
C26 0.043(8) 0.028(6) 0.041(8) -0.011(6) 0.001(6) 0.001(6)
C24 0.032(8) 0.106(14) 0.050(10) 0.034(9) -0.008(7) -0.004(8)
C11 0.019(6) 0.038(7) 0.047(8) 0.002(6) -0.008(5) -0.015(5)
C21 0.037(7) 0.046(8) 0.031(9) 0.006(6) 0.005(6) -0.006(6)
C27 0.053(9) 0.032(7) 0.060(10) -0.005(6) -0.007(7) 0.006(6)
C22 0.045(8) 0.073(10) 0.038(9) 0.022(7) 0.006(6) -0.001(7)
Ag1 0.0275(4) 0.0467(6) 0.0483(6) 0.0000(5) 0.0044(4) -0.0181(4)
C23 0.019(7) 0.106(14) 0.065(11) 0.016(10) -0.002(7) 0.003(8)
C13 0.032(6) 0.023(6) 0.030(7) -0.006(5) 0.004(5) -0.006(5)
C18 0.034(7) 0.044(8) 0.068(10) -0.023(7) 0.013(7) -0.004(6)
C14 0.090(12) 0.040(8) 0.076(12) 0.007(8) 0.042(10) 0.034(8)
C16 0.084(12) 0.040(10) 0.115(17) -0.022(10) 0.059(12) -0.019(9)
C15 0.097(13) 0.042(9) 0.069(12) 0.000(8) 0.043(11) 0.024(8)
C17 0.053(9) 0.050(10) 0.096(14) -0.045(9) 0.016(9) -0.011(8)
F5 0.27(2) 0.38(3) 0.127(14) 0.142(18) -0.073(14) -0.23(2)
Sb1 0.0485(6) 0.0822(8) 0.0380(6) 0.0000(5) 0.0003(4) -0.0176(5)
F1 0.071(8) 0.27(2) 0.077(9) -0.015(11) -0.024(6) 0.008(10)
F6 0.059(7) 0.264(19) 0.075(9) 0.027(10) -0.010(6) -0.019(9)
F3 0.137(12) 0.27(2) 0.076(9) 0.026(11) 0.009(8) -0.131(13)
F2 0.38(3) 0.203(17) 0.052(9) -0.016(10) 0.013(12) 0.159(19)
F4 0.44(3) 0.21(2) 0.083(11) -0.063(12) -0.071(15) 0.18(2)
O5 0.084(9) 0.095(10) 0.081(9) -0.027(8) 0.030(7) -0.019(8)
C34 0.065(11) 0.073(12) 0.071(13) -0.012(10) 0.008(10) 0.004(9)
C31 0.084(13) 0.079(12) 0.079(14) -0.019(11) 0.022(11) -0.014(11)
C32 0.056(12) 0.23(3) 0.052(12) 0.002(15) 0.001(9) 0.015(16)
C33 0.107(19) 0.16(2) 0.093(19) 0.023(17) 0.027(15) -0.041(17)
O6 0.145(17) 0.140(16) 0.103(15) -0.054(13) -0.051(12) 0.055(13)
C36 0.31(5) 0.17(3) 0.12(3) 0.02(2) -0.08(3) -0.16(4)
C38 0.046(10) 0.13(2) 0.109(19) -0.033(16) -0.001(11) 0.035(12)
C37 0.084(15) 0.109(17) 0.070(15) -0.021(13) -0.027(12) 0.012(13)
C35 0.53(11) 0.31(7) 0.24(6) 0.15(5) 0.28(7) 0.20(8)

loop_
_atom_type_symbol
_atom_type_description
_atom_type_scat_dispersion_real
_atom_type_scat_dispersion_imag
_atom_type_scat_source
C C 0.0033 0.0016 'International Tables Vol C Tables 4.2.6.8 and 6.1.1.4'
H H 0.0000 0.0000 'International Tables Vol C Tables 4.2.6.8 and 6.1.1.4'
N N 0.0061 0.0033 'International Tables Vol C Tables 4.2.6.8 and 6.1.1.4'
O O 0.0106 0.0060 'International Tables Vol C Tables 4.2.6.8 and 6.1.1.4'
F F 0.0171 0.0103 'International Tables Vol C Tables 4.2.6.8 and 6.1.1.4'
Ag Ag -0.8971 1.1015 'International Tables Vol C Tables 4.2.6.8 and 6.1.1.4'
Sb Sb -0.5866 1.5461 'International Tables Vol C Tables 4.2.6.8 and 6.1.1.4'
Bi Bi -4.1077 10.2566 'International Tables Vol C Tables 4.2.6.8 and 6.1.1.4'

loop_
_geom_angle_atom_site_label_1
_geom_angle_atom_site_label_2
_geom_angle_atom_site_label_3
_geom_angle
_geom_angle_site_symmetry_3
C19 Bi1 C25 108.5(4) .
C19 Bi1 C13 106.8(4) .
C25 Bi1 C13 144.1(4) .
C19 Bi1 O3 88.8(4) .
C25 Bi1 O3 93.6(3) .
C13 Bi1 O3 93.2(3) .
C19 Bi1 O1 87.1(4) .
C25 Bi1 O1 87.9(3) .
C13 Bi1 O1 87.8(3) .
O3 Bi1 O1 175.9(3) .
C1 O1 Bi1 110.6(7) .
C7 O3 Bi1 111.0(7) .
C10 N2 C11 116.4(10) .
C10 N2 Ag1 122.5(8) 1_665
C11 N2 Ag1 121.1(8) 1_665
N1 C5 C6 124.0(10) .
O2 C1 O1 125.9(10) .
O2 C1 C2 118.0(10) .
O1 C1 C2 116.1(9) .
C12 C8 C9 117.2(10) .
C12 C8 C7 120.6(10) .
C9 C8 C7 122.1(10) .
C6 C2 C3 117.1(10) .
C6 C2 C1 122.2(10) .
C3 C2 C1 120.6(10) .
C2 C6 C5 119.0(10) .
C25 C30 C29 116.5(11) .
C21 C20 C19 118.4(11) .
C11 C12 C8 120.2(12) .
C20 C19 C24 120.7(12) .
C20 C19 Bi1 118.9(8) .
C24 C19 Bi1 120.2(9) .
C28 C29 C30 119.4(12) .
C5 N1 C4 116.7(10) .
C5 N1 Ag1 123.7(8) .
C4 N1 Ag1 119.6(8) .
C26 C25 C30 123.6(10) .
C26 C25 Bi1 122.4(8) .
C30 C25 Bi1 113.4(8) .
O4 C7 O3 124.7(11) .
O4 C7 C8 120.7(11) .
O3 C7 C8 114.6(10) .
N2 C10 C9 125.3(12) .
C4 C3 C2 121.0(12) .
C10 C9 C8 118.2(11) .
C29 C28 C27 122.8(12) .
N1 C4 C3 122.1(12) .
C25 C26 C27 118.4(12) .
C23 C24 C19 117.7(13) .
N2 C11 C12 122.6(11) .
C20 C21 C22 122.7(11) .
C28 C27 C26 119.2(13) .
C23 C22 C21 115.6(13) .
N1 Ag1 N2 173.5(4) 1_445
C24 C23 C22 124.6(13) .
C18 C13 C14 124.9(13) .
C18 C13 Bi1 122.5(9) .
C14 C13 Bi1 112.5(10) .
C13 C18 C17 115.0(14) .
C15 C14 C13 120.3(18) .
C15 C16 C17 121.6(15) .
C14 C15 C16 118.2(17) .
C16 C17 C18 119.8(17) .
F2 Sb1 F4 178.3(11) .
F2 Sb1 F5 87.6(12) .
F4 Sb1 F5 94.0(13) .
F2 Sb1 F1 88.4(8) .
F4 Sb1 F1 92.1(8) .
F5 Sb1 F1 87.0(8) .
F2 Sb1 F3 91.5(10) .
F4 Sb1 F3 86.8(11) .
F5 Sb1 F3 179.1(10) .
F1 Sb1 F3 92.7(7) .
F2 Sb1 F6 92.9(8) .
F4 Sb1 F6 86.6(8) .
F5 Sb1 F6 93.0(7) .
F1 Sb1 F6 178.7(8) .
F3 Sb1 F6 87.4(6) .
C34 O5 C31 104.8(14) .
O5 C34 C33 106.8(16) .
O5 C31 C32 106.6(17) .
C33 C32 C31 103.4(16) .
C34 C33 C32 107.3(17) .
C38 O6 C35 109(2) .
C35 C36 C37 102(2) .
O6 C38 C37 109(2) .
C38 C37 C36 110(2) .
C36 C35 O6 104(3) .

loop_
_geom_bond_atom_site_label_1
_geom_bond_atom_site_label_2
_geom_bond_distance
_geom_bond_site_symmetry_2
Bi1 C19 2.189(12) .
Bi1 C25 2.217(10) .
Bi1 C13 2.223(11) .
Bi1 O3 2.267(7) .
Bi1 O1 2.303(7) .
O1 C1 1.273(13) .
O3 C7 1.287(14) .
O4 C7 1.214(14) .
O2 C1 1.232(13) .
N2 C10 1.324(16) .
N2 C11 1.351(15) .
N2 Ag1 2.152(9) 1_665
C5 N1 1.338(15) .
C5 C6 1.390(15) .
C1 C2 1.492(14) .
C8 C12 1.389(17) .
C8 C9 1.396(15) .
C8 C7 1.494(15) .
C2 C6 1.377(15) .
C2 C3 1.390(16) .
C30 C25 1.397(16) .
C30 C29 1.408(17) .
C20 C21 1.372(17) .
C20 C19 1.393(16) .
C12 C11 1.379(15) .
C19 C24 1.393(17) .
C29 C28 1.340(18) .
N1 C4 1.353(16) .
N1 Ag1 2.150(9) .
C25 C26 1.351(16) .
C10 C9 1.378(16) .
C3 C4 1.374(16) .
C28 C27 1.378(18) .
C26 C27 1.378(17) .
C24 C23 1.36(2) .
C21 C22 1.397(18) .
C22 C23 1.38(2) .
Ag1 N2 2.152(9) 1_445
C13 C18 1.351(19) .
C13 C14 1.386(18) .
C18 C17 1.448(19) .
C14 C15 1.36(2) .
C16 C15 1.39(3) .
C16 C17 1.40(3) .
F5 Sb1 1.810(15) .
Sb1 F2 1.790(14) .
Sb1 F4 1.796(16) .
Sb1 F1 1.828(11) .
Sb1 F3 1.830(12) .
Sb1 F6 1.848(11) .
O5 C34 1.41(2) .
O5 C31 1.42(2) .
C34 C33 1.45(3) .
C31 C32 1.46(3) .
C32 C33 1.46(3) .
O6 C38 1.32(3) .
O6 C35 1.53(2) .
C36 C35 1.50(5) .
C36 C37 1.52(4) .
C38 C37 1.41(3) .
